data_7002115
loop_
_publ_author_name
'Xi, Zhenxing'
'Liu, Bin'
'Lu, Chunxin'
'Chen, Wanzhi'

_publ_section_title
;
 Cobalt(iii) complexes bearing bidentate, tridentate, and tetradentate
 N-heterocyclic carbenes: synthesis, X-ray structures and catalytic
 activities
;
_journal_issue 35
_journal_name_full 'Dalton Transactions'
_journal_page_first 7008
_journal_paper_doi 10.1039/b906242d
_journal_year 2009
_chemical_formula_sum 'C15 H12 Cl2 Co F6 N8 P'
_chemical_formula_weight 579.13
_chemical_name_systematic
;
?
;
_space_group_IT_number 2
_symmetry_cell_setting triclinic
_symmetry_space_group_name_Hall '-P 1'
_symmetry_space_group_name_H-M 'P -1'
_atom_sites_solution_hydrogens geom
_atom_sites_solution_primary direct
_atom_sites_solution_secondary difmap
_audit_creation_method SHELXL-97
_cell_angle_alpha 63.4300(10)
_cell_angle_beta 74.0170(10)
_cell_angle_gamma 82.368(2)
_cell_formula_units_Z 2
_cell_length_a 7.3849(7)
_cell_length_b 12.6990(18)
_cell_length_c 13.0765(19)
_cell_measurement_temperature 293(2)
_cell_volume 1054.3(2)
_computing_cell_refinement 'Bruker SMART'
_computing_data_collection 'Bruker SMART'
_computing_data_reduction 'Bruker SAINT'
_computing_molecular_graphics 'Bruker SHELXTL'
_computing_publication_material 'Bruker SHELXTL'
_computing_structure_refinement 'Bruker SHELXTL'
_computing_structure_solution 'Bruker SHELXTL'
_diffrn_ambient_temperature 293(2)
_diffrn_measured_fraction_theta_full 0.980
_diffrn_measured_fraction_theta_max 0.980
_diffrn_radiation_monochromator graphite
_diffrn_radiation_source 'fine-focus sealed tube'
_diffrn_radiation_type MoK\a
_diffrn_radiation_wavelength 0.71073
_diffrn_reflns_av_R_equivalents 0.0268
_diffrn_reflns_av_sigmaI/netI 0.0537
_diffrn_reflns_limit_h_max 6
_diffrn_reflns_limit_h_min -8
_diffrn_reflns_limit_k_max 15
_diffrn_reflns_limit_k_min -14
_diffrn_reflns_limit_l_max 15
_diffrn_reflns_limit_l_min -14
_diffrn_reflns_number 5449
_diffrn_reflns_theta_full 25.01
_diffrn_reflns_theta_max 25.01
_diffrn_reflns_theta_min 1.79
_exptl_absorpt_coefficient_mu 1.218
_exptl_absorpt_correction_T_max 0.9088
_exptl_absorpt_correction_T_min 0.6893
_exptl_absorpt_correction_type multi-scan
_exptl_absorpt_process_details sadabs
_exptl_crystal_colour red
_exptl_crystal_density_diffrn 1.824
_exptl_crystal_density_method 'not measured'
_exptl_crystal_description block
_exptl_crystal_F_000 576
_exptl_crystal_size_max 0.33
_exptl_crystal_size_mid 0.30
_exptl_crystal_size_min 0.08
_refine_diff_density_max 0.794
_refine_diff_density_min -0.486
_refine_diff_density_rms 0.091
_refine_ls_extinction_method none
_refine_ls_goodness_of_fit_ref 1.034
_refine_ls_hydrogen_treatment constr
_refine_ls_matrix_type full
_refine_ls_number_parameters 335
_refine_ls_number_reflns 3652
_refine_ls_number_restraints 0
_refine_ls_restrained_S_all 1.034
_refine_ls_R_factor_all 0.0795
_refine_ls_R_factor_gt 0.0494
_refine_ls_shift/su_max 0.001
_refine_ls_shift/su_mean 0.000
_refine_ls_structure_factor_coef Fsqd
_refine_ls_weighting_details 'calc w=1/[\s^2^(Fo^2^)+(0.0586P)^2^+2.1697P] where P=(Fo^2^+2Fc^2^)/3'
_refine_ls_weighting_scheme calc
_refine_ls_wR_factor_gt 0.1188
_refine_ls_wR_factor_ref 0.1402
_reflns_number_gt 2522
_reflns_number_total 3652
_reflns_threshold_expression >2sigma(I)
_cod_data_source_file b906242d.txt
_cod_data_source_block complex4
_cod_depositor_comments
;
The following automatic conversions were performed:
'_symmetry_cell_setting' value 'Triclinic' changed to 'triclinic'
according to '/home/saulius/struct/CIF-dictionaries/cif_core.dic'
dictionary named 'cif_core.dic' version 2.4.1 from 2010-06-29.

Automatic conversion script
Id: cif_fix_enum 1527 2010-12-29 10:47:43Z saulius 
;
_cod_original_sg_symbol_H-M 'P-1 '
_cod_database_code 7002115

loop_
_symmetry_equiv_pos_as_xyz
'x, y, z'
'-x, -y, -z'

loop_
_atom_site_label
_atom_site_type_symbol
_atom_site_fract_x
_atom_site_fract_y
_atom_site_fract_z
_atom_site_U_iso_or_equiv
_atom_site_adp_type
_atom_site_occupancy
_atom_site_symmetry_multiplicity
_atom_site_calc_flag
_atom_site_refinement_flags
_atom_site_disorder_assembly
_atom_site_disorder_group
Co1 Co 0.29136(8) 0.74165(5) 0.97491(5) 0.0286(2) Uani 1 1 d . . .
Cl1 Cl 0.17418(19) 0.60133(11) 0.95385(12) 0.0451(4) Uani 1 1 d . . .
Cl2 Cl 0.40544(17) 0.88366(11) 0.99431(12) 0.0414(3) Uani 1 1 d . . .
F1 F 0.4757(7) 0.2195(6) 0.5594(6) 0.152(3) Uani 1 1 d . A .
F2 F 0.8776(7) 0.2403(5) 0.5776(6) 0.132(2) Uani 1 1 d . A .
F3 F 0.7521(19) 0.3139(14) 0.4458(14) 0.163(10) Uani 0.55(2) 1 d P A 1
F4 F 0.7803(18) 0.1237(14) 0.5399(14) 0.101(5) Uani 0.55(2) 1 d P A 1
F5 F 0.599(2) 0.1236(13) 0.6969(10) 0.155(8) Uani 0.55(2) 1 d P A 1
F6 F 0.5740(15) 0.3180(12) 0.6118(19) 0.142(8) Uani 0.55(2) 1 d P A 1
F3' F 0.721(2) 0.2364(17) 0.4425(14) 0.110(6) Uani 0.45(2) 1 d P A 2
F4' F 0.708(3) 0.0957(14) 0.613(2) 0.131(9) Uani 0.45(2) 1 d P A 2
F5' F 0.6225(19) 0.2309(18) 0.6927(10) 0.110(8) Uani 0.45(2) 1 d P A 2
F6' F 0.654(3) 0.3699(11) 0.5103(16) 0.107(7) Uani 0.45(2) 1 d P A 2
N1 N 0.0663(5) 0.9183(3) 0.8249(3) 0.0339(9) Uani 1 1 d . . .
N2 N 0.3426(5) 0.8804(3) 0.7388(3) 0.0355(10) Uani 1 1 d . . .
N3 N 0.5333(5) 0.7475(3) 0.8482(3) 0.0317(9) Uani 1 1 d . . .
N4 N 0.6467(6) 0.8509(4) 0.6393(4) 0.0504(12) Uani 1 1 d . . .
N5 N -0.0876(5) 0.8353(4) 1.0313(4) 0.0389(10) Uani 1 1 d . . .
N6 N 0.0144(6) 0.7011(4) 1.1750(4) 0.0457(11) Uani 1 1 d . . .
N7 N 0.3103(6) 0.6227(4) 1.1440(4) 0.0373(10) Uani 1 1 d . . .
N8 N 0.1079(7) 0.5531(4) 1.3389(4) 0.0571(14) Uani 1 1 d . . .
P1 P 0.6730(2) 0.22681(17) 0.57163(16) 0.0597(5) Uani 1 1 d . . .
C1 C -0.1013(7) 0.9199(5) 0.9132(4) 0.0434(13) Uani 1 1 d . . .
H1A H -0.2098 0.9016 0.8961 0.052 Uiso 1 1 calc R . .
H1B H -0.1201 0.9982 0.9101 0.052 Uiso 1 1 calc R . .
C2 C 0.2198(6) 0.8526(4) 0.8439(4) 0.0306(10) Uani 1 1 d . . .
C3 C 0.2637(8) 0.9669(5) 0.6499(5) 0.0519(16) Uani 1 1 d . . .
H3 H 0.3198 1.0015 0.5695 0.062 Uiso 1 1 calc R . .
C4 C 0.0945(8) 0.9895(5) 0.7027(5) 0.0520(15) Uani 1 1 d . . .
H4 H 0.0081 1.0433 0.6658 0.062 Uiso 1 1 calc R . .
C5 C 0.5187(7) 0.8234(4) 0.7397(4) 0.0358(11) Uani 1 1 d . . .
C6 C 0.8116(8) 0.7947(6) 0.6492(5) 0.0597(17) Uani 1 1 d . . .
H6 H 0.9075 0.8104 0.5812 0.072 Uiso 1 1 calc R . .
C7 C 0.8460(8) 0.7149(5) 0.7550(5) 0.0530(15) Uani 1 1 d . . .
H7 H 0.9625 0.6774 0.7594 0.064 Uiso 1 1 calc R . .
C8 C 0.7022(7) 0.6922(5) 0.8544(5) 0.0426(13) Uani 1 1 d . . .
H8 H 0.7214 0.6379 0.9273 0.051 Uiso 1 1 calc R . .
C9 C 0.0600(6) 0.7632(4) 1.0595(4) 0.0332(11) Uani 1 1 d . . .
C10 C -0.1645(8) 0.7317(6) 1.2242(5) 0.0585(17) Uani 1 1 d . . .
H10 H -0.2269 0.6996 1.3036 0.070 Uiso 1 1 calc R . .
C11 C -0.2299(7) 0.8160(6) 1.1352(5) 0.0546(16) Uani 1 1 d . . .
H11 H -0.3460 0.8545 1.1408 0.066 Uiso 1 1 calc R . .
C12 C 0.1504(7) 0.6198(5) 1.2246(4) 0.0415(12) Uani 1 1 d . . .
C13 C 0.2497(11) 0.4796(6) 1.3773(5) 0.069(2) Uani 1 1 d . . .
H13 H 0.2304 0.4297 1.4573 0.083 Uiso 1 1 calc R . .
C14 C 0.4182(10) 0.4752(5) 1.3049(6) 0.0623(18) Uani 1 1 d . . .
H14 H 0.5131 0.4240 1.3343 0.075 Uiso 1 1 calc R . .
C15 C 0.4457(8) 0.5482(5) 1.1867(5) 0.0500(14) Uani 1 1 d . . .
H15 H 0.5603 0.5459 1.1355 0.060 Uiso 1 1 calc R . .

loop_
_atom_site_aniso_label
_atom_site_aniso_U_11
_atom_site_aniso_U_22
_atom_site_aniso_U_33
_atom_site_aniso_U_23
_atom_site_aniso_U_13
_atom_site_aniso_U_12
Co1 0.0240(4) 0.0302(4) 0.0258(3) -0.0089(3) -0.0053(3) 0.0048(3)
Cl1 0.0474(8) 0.0356(7) 0.0534(8) -0.0164(6) -0.0185(6) -0.0013(6)
Cl2 0.0335(7) 0.0440(7) 0.0510(8) -0.0250(6) -0.0108(6) 0.0028(6)
F1 0.078(4) 0.200(7) 0.195(7) -0.085(6) -0.058(4) 0.000(4)
F2 0.070(3) 0.142(5) 0.221(7) -0.109(5) -0.049(4) 0.025(3)
F3 0.107(10) 0.116(14) 0.135(12) 0.023(10) 0.020(8) 0.034(9)
F4 0.086(7) 0.105(12) 0.117(11) -0.072(10) 0.013(7) -0.001(6)
F5 0.170(12) 0.115(11) 0.088(8) -0.011(7) 0.051(8) 0.001(9)
F6 0.083(7) 0.097(10) 0.22(2) -0.092(13) 0.047(9) 0.005(6)
F3' 0.141(12) 0.122(15) 0.090(11) -0.076(12) -0.016(8) 0.010(11)
F4' 0.13(2) 0.074(9) 0.17(2) -0.013(13) -0.076(17) 0.009(11)
F5' 0.121(11) 0.17(2) 0.049(7) -0.049(9) -0.003(6) -0.047(11)
F6' 0.131(16) 0.078(8) 0.127(13) -0.041(9) -0.080(12) 0.033(8)
N1 0.025(2) 0.037(2) 0.033(2) -0.0117(19) -0.0104(17) 0.0126(18)
N2 0.032(2) 0.037(2) 0.025(2) -0.0060(18) -0.0041(17) 0.0082(18)
N3 0.024(2) 0.037(2) 0.031(2) -0.0158(19) -0.0026(17) 0.0052(17)
N4 0.038(3) 0.062(3) 0.033(2) -0.014(2) 0.004(2) 0.006(2)
N5 0.026(2) 0.049(3) 0.037(2) -0.018(2) -0.0054(18) 0.0087(19)
N6 0.038(3) 0.059(3) 0.030(2) -0.013(2) -0.0048(19) 0.004(2)
N7 0.038(2) 0.037(2) 0.034(2) -0.0116(19) -0.0144(19) 0.0072(19)
N8 0.059(3) 0.062(3) 0.030(3) -0.003(2) -0.008(2) -0.002(3)
P1 0.0375(9) 0.0747(12) 0.0617(11) -0.0316(9) -0.0072(7) 0.0137(8)
C1 0.029(3) 0.051(3) 0.041(3) -0.016(3) -0.009(2) 0.014(2)
C2 0.029(3) 0.030(2) 0.031(3) -0.011(2) -0.007(2) 0.003(2)
C3 0.042(3) 0.058(4) 0.029(3) 0.001(3) -0.009(2) 0.013(3)
C4 0.044(3) 0.054(4) 0.039(3) -0.004(3) -0.018(3) 0.020(3)
C5 0.030(3) 0.037(3) 0.037(3) -0.015(2) -0.007(2) 0.006(2)
C6 0.041(3) 0.073(4) 0.048(4) -0.023(3) 0.004(3) 0.009(3)
C7 0.030(3) 0.061(4) 0.062(4) -0.028(3) -0.009(3) 0.016(3)
C8 0.034(3) 0.045(3) 0.047(3) -0.020(3) -0.012(2) 0.010(2)
C9 0.026(3) 0.037(3) 0.032(3) -0.014(2) 0.001(2) -0.005(2)
C10 0.033(3) 0.091(5) 0.033(3) -0.021(3) 0.008(2) 0.004(3)
C11 0.026(3) 0.080(4) 0.042(3) -0.022(3) 0.002(2) 0.013(3)
C12 0.041(3) 0.047(3) 0.030(3) -0.011(2) -0.008(2) -0.003(2)
C13 0.096(6) 0.065(4) 0.031(3) -0.003(3) -0.022(4) 0.004(4)
C14 0.077(5) 0.054(4) 0.051(4) -0.012(3) -0.036(4) 0.021(3)
C15 0.052(4) 0.047(3) 0.047(3) -0.016(3) -0.022(3) 0.014(3)

loop_
_atom_type_symbol
_atom_type_description
_atom_type_scat_dispersion_real
_atom_type_scat_dispersion_imag
_atom_type_scat_source
C C 0.0033 0.0016 'International Tables Vol C Tables 4.2.6.8 and 6.1.1.4'
H H 0.0000 0.0000 'International Tables Vol C Tables 4.2.6.8 and 6.1.1.4'
N N 0.0061 0.0033 'International Tables Vol C Tables 4.2.6.8 and 6.1.1.4'
F F 0.0171 0.0103 'International Tables Vol C Tables 4.2.6.8 and 6.1.1.4'
Co Co 0.3494 0.9721 'International Tables Vol C Tables 4.2.6.8 and 6.1.1.4'
P P 0.1023 0.0942 'International Tables Vol C Tables 4.2.6.8 and 6.1.1.4'
Cl Cl 0.1484 0.1585 'International Tables Vol C Tables 4.2.6.8 and 6.1.1.4'

loop_
_geom_angle_atom_site_label_1
_geom_angle_atom_site_label_2
_geom_angle_atom_site_label_3
_geom_angle
_geom_angle_site_symmetry_1
_geom_angle_site_symmetry_3
_geom_angle_publ_flag
C9 Co1 C2 86.8(2) . . ?
C9 Co1 N3 167.18(19) . . ?
C2 Co1 N3 80.45(18) . . ?
C9 Co1 N7 79.86(19) . . ?
C2 Co1 N7 166.64(19) . . ?
N3 Co1 N7 112.92(16) . . ?
C9 Co1 Cl2 89.75(16) . . ?
C2 Co1 Cl2 89.49(15) . . ?
N3 Co1 Cl2 89.15(12) . . ?
N7 Co1 Cl2 90.57(12) . . ?
C9 Co1 Cl1 89.88(16) . . ?
C2 Co1 Cl1 89.70(15) . . ?
N3 Co1 Cl1 91.04(12) . . ?
N7 Co1 Cl1 90.15(12) . . ?
Cl2 Co1 Cl1 179.12(6) . . ?
C2 N1 C4 108.4(4) . . ?
C2 N1 C1 126.6(4) . . ?
C4 N1 C1 125.0(4) . . ?
C2 N2 C3 109.7(4) . . ?
C2 N2 C5 116.5(4) . . ?
C3 N2 C5 133.8(4) . . ?
C5 N3 C8 115.1(4) . . ?
C5 N3 Co1 112.4(3) . . ?
C8 N3 Co1 132.6(3) . . ?
C5 N4 C6 114.6(5) . . ?
C9 N5 C11 109.1(4) . . ?
C9 N5 C1 126.3(4) . . ?
C11 N5 C1 124.6(4) . . ?
C9 N6 C10 111.0(4) . . ?
C9 N6 C12 116.5(4) . . ?
C10 N6 C12 132.5(5) . . ?
C15 N7 C12 115.1(5) . . ?
C15 N7 Co1 133.2(4) . . ?
C12 N7 Co1 111.7(3) . . ?
C12 N8 C13 113.4(5) . . ?
F6 P1 F3 95.1(9) . . ?
F6 P1 F4' 142.7(13) . . ?
F3 P1 F4' 122.1(12) . . ?
F6 P1 F1 80.6(6) . . ?
F3 P1 F1 97.2(8) . . ?
F4' P1 F1 93.2(8) . . ?
F6 P1 F5' 47.8(8) . . ?
F3 P1 F5' 134.8(11) . . ?
F4' P1 F5' 98.4(12) . . ?
F1 P1 F5' 99.9(6) . . ?
F6 P1 F2 99.0(6) . . ?
F3 P1 F2 79.8(8) . . ?
F4' P1 F2 89.0(7) . . ?
F1 P1 F2 176.9(4) . . ?
F5' P1 F2 81.9(5) . . ?
F6 P1 F5 92.0(8) . . ?
F3 P1 F5 172.7(10) . . ?
F4' P1 F5 50.8(10) . . ?
F1 P1 F5 82.5(7) . . ?
F5' P1 F5 52.1(7) . . ?
F2 P1 F5 100.6(7) . . ?
F6 P1 F3' 126.7(10) . . ?
F3 P1 F3' 40.1(8) . . ?
F4' P1 F3' 87.3(10) . . ?
F1 P1 F3' 79.6(7) . . ?
F5' P1 F3' 174.2(10) . . ?
F2 P1 F3' 98.4(7) . . ?
F5 P1 F3' 133.1(9) . . ?
F6 P1 F4 175.2(10) . . ?
F3 P1 F4 89.0(8) . . ?
F4' P1 F4 33.3(8) . . ?
F1 P1 F4 101.4(6) . . ?
F5' P1 F4 127.4(10) . . ?
F2 P1 F4 79.3(6) . . ?
F5 P1 F4 84.0(7) . . ?
F3' P1 F4 58.1(7) . . ?
F6 P1 F6' 44.7(7) . . ?
F3 P1 F6' 50.4(8) . . ?
F4' P1 F6' 172.5(13) . . ?
F1 P1 F6' 88.9(6) . . ?
F5' P1 F6' 88.3(9) . . ?
F2 P1 F6' 88.7(6) . . ?
F5 P1 F6' 136.7(9) . . ?
F3' P1 F6' 86.0(8) . . ?
F4 P1 F6' 139.3(9) . . ?
N1 C1 N5 111.7(4) . . ?
N1 C2 N2 107.3(4) . . ?
N1 C2 Co1 134.7(4) . . ?
N2 C2 Co1 118.0(3) . . ?
C4 C3 N2 106.3(5) . . ?
C3 C4 N1 108.3(4) . . ?
N4 C5 N3 128.5(5) . . ?
N4 C5 N2 118.8(4) . . ?
N3 C5 N2 112.7(4) . . ?
N4 C6 C7 123.0(5) . . ?
C6 C7 C8 117.6(5) . . ?
N3 C8 C7 121.2(5) . . ?
N6 C9 N5 106.7(4) . . ?
N6 C9 Co1 119.3(4) . . ?
N5 C9 Co1 134.0(4) . . ?
C11 C10 N6 106.8(5) . . ?
C10 C11 N5 106.4(5) . . ?
N8 C12 N7 129.0(5) . . ?
N8 C12 N6 118.4(5) . . ?
N7 C12 N6 112.5(4) . . ?
C14 C13 N8 123.1(6) . . ?
C13 C14 C15 118.3(6) . . ?
N7 C15 C14 121.1(6) . . ?

loop_
_geom_bond_atom_site_label_1
_geom_bond_atom_site_label_2
_geom_bond_distance
_geom_bond_site_symmetry_2
_geom_bond_publ_flag
Co1 C9 1.823(5) . ?
Co1 C2 1.828(4) . ?
Co1 N3 2.059(4) . ?
Co1 N7 2.077(4) . ?
Co1 Cl2 2.2264(15) . ?
Co1 Cl1 2.2315(14) . ?
F1 P1 1.529(5) . ?
F2 P1 1.569(5) . ?
F3 P1 1.512(12) . ?
F4 P1 1.595(12) . ?
F5 P1 1.574(11) . ?
F6 P1 1.504(10) . ?
F3' P1 1.578(13) . ?
F4' P1 1.513(16) . ?
F5' P1 1.546(10) . ?
F6' P1 1.630(12) . ?
N1 C2 1.327(6) . ?
N1 C4 1.410(6) . ?
N1 C1 1.447(6) . ?
N2 C2 1.342(6) . ?
N2 C3 1.399(6) . ?
N2 C5 1.402(6) . ?
N3 C5 1.337(6) . ?
N3 C8 1.352(6) . ?
N4 C5 1.317(6) . ?
N4 C6 1.335(7) . ?
N5 C9 1.347(6) . ?
N5 C11 1.413(6) . ?
N5 C1 1.456(6) . ?
N6 C9 1.320(6) . ?
N6 C10 1.389(7) . ?
N6 C12 1.407(7) . ?
N7 C15 1.338(6) . ?
N7 C12 1.342(7) . ?
N8 C12 1.315(7) . ?
N8 C13 1.353(8) . ?
C3 C4 1.314(8) . ?
C6 C7 1.369(8) . ?
C7 C8 1.373(8) . ?
C10 C11 1.338(8) . ?
C13 C14 1.352(9) . ?
C14 C15 1.373(8) . ?

loop_
_geom_torsion_atom_site_label_1
_geom_torsion_atom_site_label_2
_geom_torsion_atom_site_label_3
_geom_torsion_atom_site_label_4
_geom_torsion
_geom_torsion_site_symmetry_1
_geom_torsion_site_symmetry_2
_geom_torsion_site_symmetry_3
_geom_torsion_site_symmetry_4
_geom_torsion_publ_flag
C9 Co1 N3 C5 -5.3(10) . . . . ?
C2 Co1 N3 C5 -0.8(4) . . . . ?
N7 Co1 N3 C5 179.3(3) . . . . ?
Cl2 Co1 N3 C5 -90.4(3) . . . . ?
Cl1 Co1 N3 C5 88.7(3) . . . . ?
C9 Co1 N3 C8 172.9(8) . . . . ?
C2 Co1 N3 C8 177.4(5) . . . . ?
N7 Co1 N3 C8 -2.5(5) . . . . ?
Cl2 Co1 N3 C8 87.7(5) . . . . ?
Cl1 Co1 N3 C8 -93.1(5) . . . . ?
C9 Co1 N7 C15 179.7(5) . . . . ?
C2 Co1 N7 C15 179.1(7) . . . . ?
N3 Co1 N7 C15 -1.4(6) . . . . ?
Cl2 Co1 N7 C15 -90.7(5) . . . . ?
Cl1 Co1 N7 C15 89.8(5) . . . . ?
C9 Co1 N7 C12 1.6(4) . . . . ?
C2 Co1 N7 C12 1.1(10) . . . . ?
N3 Co1 N7 C12 -179.4(3) . . . . ?
Cl2 Co1 N7 C12 91.3(4) . . . . ?
Cl1 Co1 N7 C12 -88.2(4) . . . . ?
C2 N1 C1 N5 -1.9(8) . . . . ?
C4 N1 C1 N5 179.5(5) . . . . ?
C9 N5 C1 N1 0.5(7) . . . . ?
C11 N5 C1 N1 -179.4(5) . . . . ?
C4 N1 C2 N2 0.3(6) . . . . ?
C1 N1 C2 N2 -178.5(5) . . . . ?
C4 N1 C2 Co1 179.7(4) . . . . ?
C1 N1 C2 Co1 0.9(8) . . . . ?
C3 N2 C2 N1 0.0(6) . . . . ?
C5 N2 C2 N1 177.7(4) . . . . ?
C3 N2 C2 Co1 -179.5(4) . . . . ?
C5 N2 C2 Co1 -1.8(6) . . . . ?
C9 Co1 C2 N1 1.0(5) . . . . ?
N3 Co1 C2 N1 -178.0(5) . . . . ?
N7 Co1 C2 N1 1.5(12) . . . . ?
Cl2 Co1 C2 N1 -88.7(5) . . . . ?
Cl1 Co1 C2 N1 90.9(5) . . . . ?
C9 Co1 C2 N2 -179.6(4) . . . . ?
N3 Co1 C2 N2 1.4(4) . . . . ?
N7 Co1 C2 N2 -179.1(6) . . . . ?
Cl2 Co1 C2 N2 90.6(4) . . . . ?
Cl1 Co1 C2 N2 -89.7(4) . . . . ?
C2 N2 C3 C4 -0.3(7) . . . . ?
C5 N2 C3 C4 -177.5(6) . . . . ?
N2 C3 C4 N1 0.4(7) . . . . ?
C2 N1 C4 C3 -0.5(7) . . . . ?
C1 N1 C4 C3 178.3(5) . . . . ?
C6 N4 C5 N3 0.0(9) . . . . ?
C6 N4 C5 N2 178.1(5) . . . . ?
C8 N3 C5 N4 -0.1(8) . . . . ?
Co1 N3 C5 N4 178.4(5) . . . . ?
C8 N3 C5 N2 -178.4(4) . . . . ?
Co1 N3 C5 N2 0.1(5) . . . . ?
C2 N2 C5 N4 -177.5(5) . . . . ?
C3 N2 C5 N4 -0.4(9) . . . . ?
C2 N2 C5 N3 1.0(6) . . . . ?
C3 N2 C5 N3 178.1(5) . . . . ?
C5 N4 C6 C7 -0.1(9) . . . . ?
N4 C6 C7 C8 0.4(10) . . . . ?
C5 N3 C8 C7 0.4(8) . . . . ?
Co1 N3 C8 C7 -177.7(4) . . . . ?
C6 C7 C8 N3 -0.6(9) . . . . ?
C10 N6 C9 N5 0.1(6) . . . . ?
C12 N6 C9 N5 -179.4(4) . . . . ?
C10 N6 C9 Co1 178.5(4) . . . . ?
C12 N6 C9 Co1 -1.0(6) . . . . ?
C11 N5 C9 N6 0.2(6) . . . . ?
C1 N5 C9 N6 -179.7(5) . . . . ?
C11 N5 C9 Co1 -177.9(4) . . . . ?
C1 N5 C9 Co1 2.2(8) . . . . ?
C2 Co1 C9 N6 179.5(4) . . . . ?
N3 Co1 C9 N6 -176.0(7) . . . . ?
N7 Co1 C9 N6 -0.3(4) . . . . ?
Cl2 Co1 C9 N6 -91.0(4) . . . . ?
Cl1 Co1 C9 N6 89.8(4) . . . . ?
C2 Co1 C9 N5 -2.5(5) . . . . ?
N3 Co1 C9 N5 1.9(12) . . . . ?
N7 Co1 C9 N5 177.6(5) . . . . ?
Cl2 Co1 C9 N5 87.0(5) . . . . ?
Cl1 Co1 C9 N5 -92.2(5) . . . . ?
C9 N6 C10 C11 -0.3(7) . . . . ?
C12 N6 C10 C11 179.1(6) . . . . ?
N6 C10 C11 N5 0.4(7) . . . . ?
C9 N5 C11 C10 -0.4(7) . . . . ?
C1 N5 C11 C10 179.5(5) . . . . ?
C13 N8 C12 N7 1.0(9) . . . . ?
C13 N8 C12 N6 -179.1(5) . . . . ?
C15 N7 C12 N8 -1.0(9) . . . . ?
Co1 N7 C12 N8 177.4(5) . . . . ?
C15 N7 C12 N6 179.1(5) . . . . ?
Co1 N7 C12 N6 -2.5(6) . . . . ?
C9 N6 C12 N8 -177.6(5) . . . . ?
C10 N6 C12 N8 3.1(10) . . . . ?
C9 N6 C12 N7 2.4(7) . . . . ?
C10 N6 C12 N7 -177.0(6) . . . . ?
C12 N8 C13 C14 -0.1(10) . . . . ?
N8 C13 C14 C15 -0.6(11) . . . . ?
C12 N7 C15 C14 0.1(8) . . . . ?
Co1 N7 C15 C14 -177.9(4) . . . . ?
C13 C14 C15 N7 0.6(10) . . . . ?
